data_2233794
loop_
_publ_author_name
'Mill\'an Corrales, Guadalupe'
'Morales-Morales, David'
'Hern\'andez-Ortega, Sim\'on'
'Campos-Gaxiola, Jos\'e J.'
'Cruz Enr\'iquez, Adriana'

_publ_section_title
;
 2-(3-Aminopyridinium-1-yl)-3-carboxypropanoate monohydrate
;
_journal_coeditor_code FJ2513
_journal_issue 3
_journal_name_full 'Acta Crystallographica Section E'
_journal_page_first o853
_journal_paper_doi 10.1107/S1600536812006897
_journal_volume 68
_journal_year 2012
_chemical_formula_iupac 'C9 H10 N2 O4, H2 O'
_chemical_formula_moiety 'C9 H10 N2 O4, H2 O'
_chemical_formula_sum 'C9 H12 N2 O5'
_chemical_formula_weight 228.21
_chemical_name_systematic
;
2-(3-Aminopyridinium-1-yl)-3-carboxypropanoate monohydrate
;
_space_group_IT_number 33
_symmetry_cell_setting orthorhombic
_symmetry_space_group_name_Hall 'P 2c -2n'
_symmetry_space_group_name_H-M 'P n a 21'
_atom_sites_solution_hydrogens geom
_atom_sites_solution_primary direct
_atom_sites_solution_secondary difmap
_audit_creation_method SHELXL-97
_cell_angle_alpha 90.00
_cell_angle_beta 90.00
_cell_angle_gamma 90.00
_cell_formula_units_Z 4
_cell_length_a 7.4939(8)
_cell_length_b 19.446(2)
_cell_length_c 7.0227(7)
_cell_measurement_reflns_used 5172
_cell_measurement_temperature 298(2)
_cell_measurement_theta_max 25.30
_cell_measurement_theta_min 2.91
_cell_volume 1023.39(18)
_computing_cell_refinement 'SAINT (Bruker, 2007)'
_computing_data_collection 'SMART (Bruker, 2007)'
_computing_data_reduction 'SAINT (Bruker, 2007)'
_computing_molecular_graphics
;
ORTEP-3 (Farrugia, 1997) and SHELXL97 (Sheldrick, 2008)
;
_computing_publication_material 'SHELXL97 (Sheldrick, 2008)'
_computing_structure_refinement 'SHELXL97 (Sheldrick, 2008)'
_computing_structure_solution 'SHELXS97 (Sheldrick, 2008)'
_diffrn_ambient_temperature 298(2)
_diffrn_detector_area_resol_mean 0.83
_diffrn_measured_fraction_theta_full 1.000
_diffrn_measured_fraction_theta_max 1.000
_diffrn_measurement_device_type 'Bruker SMART APEX CCD area-detector'
_diffrn_measurement_method 'omega scans'
_diffrn_radiation_monochromator graphite
_diffrn_radiation_source 'fine-focus sealed tube'
_diffrn_radiation_type MoK\a
_diffrn_radiation_wavelength 0.71073
_diffrn_reflns_av_R_equivalents 0.0370
_diffrn_reflns_av_sigmaI/netI 0.0294
_diffrn_reflns_limit_h_max 9
_diffrn_reflns_limit_h_min -9
_diffrn_reflns_limit_k_max 23
_diffrn_reflns_limit_k_min -23
_diffrn_reflns_limit_l_max 8
_diffrn_reflns_limit_l_min -8
_diffrn_reflns_number 10663
_diffrn_reflns_theta_full 25.31
_diffrn_reflns_theta_max 25.31
_diffrn_reflns_theta_min 2.09
_exptl_absorpt_coefficient_mu 0.122
_exptl_absorpt_correction_type none
_exptl_crystal_colour Orange
_exptl_crystal_density_diffrn 1.481
_exptl_crystal_density_method 'not measured'
_exptl_crystal_description Prism
_exptl_crystal_F_000 480
_exptl_crystal_size_max 0.30
_exptl_crystal_size_mid 0.12
_exptl_crystal_size_min 0.10
_refine_diff_density_max 0.112
_refine_diff_density_min -0.116
_refine_ls_extinction_method none
_refine_ls_goodness_of_fit_ref 0.956
_refine_ls_hydrogen_treatment mixed
_refine_ls_matrix_type full
_refine_ls_number_parameters 160
_refine_ls_number_reflns 1868
_refine_ls_number_restraints 6
_refine_ls_restrained_S_all 0.956
_refine_ls_R_factor_all 0.0330
_refine_ls_R_factor_gt 0.0281
_refine_ls_shift/su_max 0.000
_refine_ls_shift/su_mean 0.000
_refine_ls_structure_factor_coef Fsqd
_refine_ls_weighting_details 'calc w=1/[\s^2^(Fo^2^)+(0.0280P)^2^] where P=(Fo^2^+2Fc^2^)/3'
_refine_ls_weighting_scheme calc
_refine_ls_wR_factor_gt 0.0562
_refine_ls_wR_factor_ref 0.0575
_reflns_number_gt 1642
_reflns_number_total 1868
_reflns_threshold_expression I>2sigma(I)
_cod_data_source_file fj2513.cif
_cod_data_source_block I
_cod_original_cell_volume 1023.39(19)
_cod_database_code 2233794
_cod_database_fobs_code 2233794

loop_
_symmetry_equiv_pos_as_xyz
'x, y, z'
'-x, -y, z+1/2'
'x+1/2, -y+1/2, z'
'-x+1/2, y+1/2, z+1/2'

loop_
_atom_site_type_symbol
_atom_site_label
_atom_site_fract_x
_atom_site_fract_y
_atom_site_fract_z
_atom_site_U_iso_or_equiv
_atom_site_adp_type
_atom_site_calc_flag
_atom_site_refinement_flags
_atom_site_occupancy
_atom_site_symmetry_multiplicity
O O1 1.04824(15) 0.51597(6) 0.4732(2) 0.0417(3) Uani d . 1 1
O O2 1.13193(13) 0.41287(5) 0.36700(19) 0.0395(3) Uani d . 1 1
O O3 0.44407(15) 0.45071(7) 0.4070(2) 0.0565(4) Uani d D 1 1
H H3 0.3347(15) 0.4376(9) 0.389(3) 0.068 Uiso d D 1 1
O O4 0.45279(16) 0.39455(7) 0.67937(19) 0.0528(4) Uani d . 1 1
O O5 0.59669(18) 0.13525(7) 0.8132(2) 0.0557(4) Uani d D 1 1
H H5A 0.6976(17) 0.1248(11) 0.767(3) 0.067 Uiso d D 1 1
H H5B 0.559(3) 0.0989(7) 0.870(3) 0.067 Uiso d D 1 1
N N1 0.79643(15) 0.36728(7) 0.3184(2) 0.0291(3) Uani d . 1 1
N N2 0.6301(2) 0.28176(8) -0.1026(2) 0.0554(4) Uani d D 1 1
H H2A 0.605(2) 0.2377(6) -0.137(3) 0.066 Uiso d D 1 1
H H2B 0.581(2) 0.3184(8) -0.163(3) 0.066 Uiso d D 1 1
C C1 1.0183(2) 0.45789(8) 0.4126(2) 0.0307(4) Uani d . 1 1
C C2 0.81973(19) 0.43883(7) 0.3871(2) 0.0299(4) Uani d . 1 1
H H2 0.7699 0.4696 0.2902 0.036 Uiso calc R 1 1
C C3 0.7156(2) 0.45043(9) 0.5703(3) 0.0363(4) Uani d . 1 1
H H3A 0.7718 0.4246 0.6721 0.044 Uiso calc R 1 1
H H3B 0.7217 0.4988 0.6036 0.044 Uiso calc R 1 1
C C4 0.5235(2) 0.42955(8) 0.5568(3) 0.0341(4) Uani d . 1 1
C C5 0.7281(2) 0.35719(8) 0.1437(2) 0.0325(4) Uani d . 1 1
H H5 0.6999 0.3950 0.0682 0.039 Uiso calc R 1 1
C C6 0.6988(2) 0.29126(9) 0.0739(3) 0.0359(4) Uani d . 1 1
C C7 0.7427(2) 0.23635(9) 0.1932(3) 0.0411(5) Uani d . 1 1
H H7 0.7242 0.1914 0.1522 0.049 Uiso calc R 1 1
C C8 0.8125(2) 0.24828(8) 0.3696(3) 0.0412(4) Uani d . 1 1
H H8 0.8415 0.2114 0.4481 0.049 Uiso calc R 1 1
C C9 0.8403(2) 0.31445(8) 0.4320(3) 0.0376(4) Uani d . 1 1
H H9 0.8891 0.3225 0.5517 0.045 Uiso calc R 1 1

loop_
_atom_site_aniso_label
_atom_site_aniso_U_11
_atom_site_aniso_U_22
_atom_site_aniso_U_33
_atom_site_aniso_U_12
_atom_site_aniso_U_13
_atom_site_aniso_U_23
O1 0.0332(7) 0.0403(7) 0.0515(8) -0.0082(5) -0.0007(6) -0.0106(6)
O2 0.0239(6) 0.0369(6) 0.0577(8) 0.0034(5) 0.0002(6) -0.0013(6)
O3 0.0244(7) 0.0849(10) 0.0600(9) -0.0104(6) -0.0076(8) 0.0293(8)
O4 0.0381(8) 0.0673(9) 0.0530(9) -0.0094(6) -0.0001(7) 0.0195(8)
O5 0.0528(8) 0.0420(7) 0.0724(11) 0.0014(7) 0.0116(8) -0.0036(8)
N1 0.0218(6) 0.0325(7) 0.0330(8) -0.0018(6) 0.0001(6) -0.0012(6)
N2 0.0796(12) 0.0400(9) 0.0466(11) -0.0056(9) -0.0157(10) -0.0030(9)
C1 0.0278(9) 0.0351(9) 0.0293(9) -0.0034(7) -0.0018(8) 0.0034(8)
C2 0.0243(8) 0.0306(8) 0.0349(10) -0.0011(6) -0.0011(8) -0.0015(8)
C3 0.0266(9) 0.0443(10) 0.0380(10) -0.0004(8) -0.0001(8) -0.0074(8)
C4 0.0261(9) 0.0367(9) 0.0394(11) 0.0021(8) 0.0020(9) -0.0027(9)
C5 0.0304(9) 0.0339(9) 0.0330(11) -0.0031(7) 0.0021(8) 0.0031(8)
C6 0.0346(9) 0.0382(10) 0.0351(11) -0.0071(8) -0.0010(9) -0.0009(9)
C7 0.0414(11) 0.0306(9) 0.0512(13) -0.0046(8) 0.0031(10) -0.0005(9)
C8 0.0428(10) 0.0336(9) 0.0472(12) -0.0006(8) -0.0036(10) 0.0065(9)
C9 0.0327(9) 0.0421(10) 0.0380(11) -0.0026(8) -0.0042(9) 0.0030(8)

loop_
_atom_type_symbol
_atom_type_description
_atom_type_scat_dispersion_real
_atom_type_scat_dispersion_imag
_atom_type_scat_source
C C 0.0033 0.0016 'International Tables Vol C Tables 4.2.6.8 and 6.1.1.4'
H H 0.0000 0.0000 'International Tables Vol C Tables 4.2.6.8 and 6.1.1.4'
N N 0.0061 0.0033 'International Tables Vol C Tables 4.2.6.8 and 6.1.1.4'
O O 0.0106 0.0060 'International Tables Vol C Tables 4.2.6.8 and 6.1.1.4'

loop_
_geom_angle_atom_site_label_1
_geom_angle_atom_site_label_2
_geom_angle_atom_site_label_3
_geom_angle
C4 O3 H3 117.7(16)
H5A O5 H5B 106(2)
C9 N1 C5 121.62(14)
C9 N1 C2 119.75(14)
C5 N1 C2 118.62(13)
C6 N2 H2A 116.6(14)
C6 N2 H2B 118.2(14)
H2A N2 H2B 122.2(18)
O1 C1 O2 127.07(14)
O1 C1 C2 115.91(14)
O2 C1 C2 117.02(14)
N1 C2 C3 110.72(13)
N1 C2 C1 112.11(12)
C3 C2 C1 111.15(13)
N1 C2 H2 107.5
C3 C2 H2 107.5
C1 C2 H2 107.5
C4 C3 C2 113.52(14)
C4 C3 H3A 108.9
C2 C3 H3A 108.9
C4 C3 H3B 108.9
C2 C3 H3B 108.9
H3A C3 H3B 107.7
O4 C4 O3 124.03(15)
O4 C4 C3 121.62(16)
O3 C4 C3 114.34(16)
N1 C5 C6 121.11(15)
N1 C5 H5 119.4
C6 C5 H5 119.4
N2 C6 C5 120.55(16)
N2 C6 C7 122.28(17)
C5 C6 C7 117.17(17)
C8 C7 C6 120.32(16)
C8 C7 H7 119.8
C6 C7 H7 119.8
C7 C8 C9 120.42(17)
C7 C8 H8 119.8
C9 C8 H8 119.8
N1 C9 C8 119.35(16)
N1 C9 H9 120.3
C8 C9 H9 120.3

loop_
_geom_bond_atom_site_label_1
_geom_bond_atom_site_label_2
_geom_bond_distance
O1 C1 1.2276(18)
O2 C1 1.2623(19)
O3 C4 1.277(2)
O3 H3 0.868(9)
O4 C4 1.2183(19)
O5 H5A 0.848(9)
O5 H5B 0.861(9)
N1 C9 1.341(2)
N1 C5 1.344(2)
N1 C2 1.4830(18)
N2 C6 1.355(2)
N2 H2A 0.909(9)
N2 H2B 0.907(9)
C1 C2 1.544(2)
C2 C3 1.522(2)
C2 H2 0.9800
C3 C4 1.499(2)
C3 H3A 0.9700
C3 H3B 0.9700
C5 C6 1.390(2)
C5 H5 0.9300
C6 C7 1.396(2)
C7 C8 1.365(3)
C7 H7 0.9300
C8 C9 1.375(2)
C8 H8 0.9300
C9 H9 0.9300

loop_
_geom_hbond_atom_site_label_D
_geom_hbond_atom_site_label_H
_geom_hbond_atom_site_label_A
_geom_hbond_site_symmetry_A
_geom_hbond_distance_DH
_geom_hbond_distance_HA
_geom_hbond_distance_DA
_geom_hbond_angle_DHA
O3 H3 O2 1_455 0.868(9) 1.601(10) 2.4681(15) 177(2)
O5 H5A O4 3 0.848(9) 2.043(10) 2.8879(18) 174(2)
O5 H5B O1 4_645 0.861(9) 1.941(10) 2.7968(19) 173(2)
N2 H2A O5 1_554 0.909(9) 2.024(10) 2.920(2) 168.3(18)
N2 H2B O4 1_554 0.907(9) 2.084(10) 2.987(2) 173(2)

loop_
_geom_torsion_atom_site_label_1
_geom_torsion_atom_site_label_2
_geom_torsion_atom_site_label_3
_geom_torsion_atom_site_label_4
_geom_torsion
C9 N1 C2 C3 -57.28(17)
C5 N1 C2 C3 121.47(14)
C9 N1 C2 C1 67.48(17)
C5 N1 C2 C1 -113.77(15)
O1 C1 C2 N1 -178.48(14)
O2 C1 C2 N1 2.4(2)
O1 C1 C2 C3 -53.95(19)
O2 C1 C2 C3 126.92(16)
N1 C2 C3 C4 -51.92(18)
C1 C2 C3 C4 -177.22(13)
C2 C3 C4 O4 132.57(18)
C2 C3 C4 O3 -46.5(2)
C9 N1 C5 C6 0.5(2)
C2 N1 C5 C6 -178.25(13)
N1 C5 C6 N2 -179.88(16)
N1 C5 C6 C7 0.3(2)
N2 C6 C7 C8 179.63(17)
C5 C6 C7 C8 -0.5(3)
C6 C7 C8 C9 0.1(3)
C5 N1 C9 C8 -0.9(2)
C2 N1 C9 C8 177.77(14)
C7 C8 C9 N1 0.7(3)
